data_7706477
loop_
_publ_author_name
'Li, Hongdao'
'Jing, Pei'
'Lu, Jiao'
'Xi, Lu'
'Wang, Qi'
'Ding, Lifeng'
'Wang, Wen-Min'
'Song, Zhenjun'

_publ_section_title
;
 Multifunctional properties of {CuLn} systems involving nitrogen-rich
 nitronyl nitroxide: single-molecule magnet behavior, luminescence,
 magnetocaloric effects and heat capacity.
;
_journal_issue 8
_journal_name_full 'Dalton transactions (Cambridge, England : 2003)'
_journal_page_first 2854
_journal_page_last 2863
_journal_paper_doi 10.1039/d0dt04344c
_journal_volume 50
_journal_year 2021
_chemical_formula_moiety 'C79 H49 Cl3 Cu2 F60 N12 O26 Tb2'
_chemical_formula_sum 'C79 H49 Cl3 Cu2 F60 N12 O26 Tb2'
_chemical_formula_weight 3273.62
_space_group_crystal_system triclinic
_space_group_IT_number 2
_space_group_name_Hall '-P 1'
_space_group_name_H-M_alt 'P -1'
_atom_sites_solution_hydrogens mixed
_audit_block_doi 10.5517/ccdc.csd.cc26p5mq
_audit_creation_method SHELXL-2014/7
_audit_update_record
;
2020-11-24 deposited with the CCDC.	2021-01-18 downloaded from the CCDC.
;
_cell_angle_alpha 66.630(3)
_cell_angle_beta 82.789(3)
_cell_angle_gamma 76.887(3)
_cell_formula_units_Z 1
_cell_length_a 12.1326(8)
_cell_length_b 15.9109(10)
_cell_length_c 16.5448(10)
_cell_measurement_reflns_used 9172
_cell_measurement_temperature 150(2)
_cell_measurement_theta_max 74.64
_cell_measurement_theta_min 2.91
_cell_volume 2853.1(3)
_computing_cell_refinement 'Bruker SAINT'
_computing_data_collection 'Bruker APEX2'
_computing_data_reduction 'Bruker SAINT'
_computing_molecular_graphics 'Bruker SHELXTL'
_computing_publication_material 'Bruker SHELXTL'
_computing_structure_refinement 'SHELXL-2014 (Sheldrick 2014)'
_computing_structure_solution 'SHELXS-97 (Sheldrick 2008)'
_diffrn_ambient_temperature 150(2)
_diffrn_measured_fraction_theta_full 0.998
_diffrn_measured_fraction_theta_max 0.998
_diffrn_measurement_device_type 'Bruker APEX-II CCD'
_diffrn_measurement_method '\f and \w scans'
_diffrn_radiation_type CuK\a
_diffrn_radiation_wavelength 1.54178
_diffrn_reflns_av_R_equivalents 0.0652
_diffrn_reflns_av_unetI/netI 0.0483
_diffrn_reflns_Laue_measured_fraction_full 0.998
_diffrn_reflns_Laue_measured_fraction_max 0.998
_diffrn_reflns_limit_h_max 14
_diffrn_reflns_limit_h_min -14
_diffrn_reflns_limit_k_max 19
_diffrn_reflns_limit_k_min -19
_diffrn_reflns_limit_l_max 20
_diffrn_reflns_limit_l_min -20
_diffrn_reflns_number 60030
_diffrn_reflns_point_group_measured_fraction_full 0.998
_diffrn_reflns_point_group_measured_fraction_max 0.998
_diffrn_reflns_theta_full 67.679
_diffrn_reflns_theta_max 72.097
_diffrn_reflns_theta_min 2.912
_exptl_absorpt_coefficient_mu 8.624
_exptl_absorpt_correction_T_max 0.252
_exptl_absorpt_correction_T_min 0.223
_exptl_absorpt_correction_type multi-scan
_exptl_absorpt_process_details SADABS
_exptl_crystal_colour BLUE
_exptl_crystal_density_diffrn 1.905
_exptl_crystal_description BLOCK
_exptl_crystal_F_000 1594
_exptl_crystal_size_max 0.20
_exptl_crystal_size_mid 0.18
_exptl_crystal_size_min 0.16
_refine_diff_density_max 1.976
_refine_diff_density_min -0.578
_refine_diff_density_rms 0.190
_refine_ls_extinction_method none
_refine_ls_goodness_of_fit_ref 0.966
_refine_ls_hydrogen_treatment constr
_refine_ls_matrix_type full
_refine_ls_number_parameters 852
_refine_ls_number_reflns 11208
_refine_ls_number_restraints 48
_refine_ls_restrained_S_all 0.972
_refine_ls_R_factor_all 0.0783
_refine_ls_R_factor_gt 0.0749
_refine_ls_shift/su_max 0.000
_refine_ls_shift/su_mean 0.000
_refine_ls_structure_factor_coef Fsqd
_refine_ls_weighting_details 'w=1/[\s^2^(Fo^2^)+(0.1000P)^2^+10.0000P] where P=(Fo^2^+2Fc^2^)/3'
_refine_ls_weighting_scheme calc
_refine_ls_wR_factor_gt 0.1831
_refine_ls_wR_factor_ref 0.1862
_reflns_Friedel_coverage 0.000
_reflns_number_gt 10246
_reflns_number_total 11208
_reflns_threshold_expression 'I > 2\s(I)'
_cod_data_source_file d0dt04344c2.cif
_cod_data_source_block complex3
_cod_depositor_comments 'Adding full bibliography for 7706475--7706478.cif.'
_cod_database_code 7706477
_shelx_shelxl_version_number 2014/7
_shelx_space_group_comment
;
The symmetry employed for this shelxl refinement is uniquely defined
by the following loop, which should always be used as a source of
symmetry information in preference to the above space-group names.
They are only intended as comments.
;

loop_
_space_group_symop_operation_xyz
'x, y, z'
'-x, -y, -z'

loop_
_atom_site_label
_atom_site_type_symbol
_atom_site_fract_x
_atom_site_fract_y
_atom_site_fract_z
_atom_site_U_iso_or_equiv
_atom_site_adp_type
_atom_site_occupancy
_atom_site_site_symmetry_order
_atom_site_calc_flag
_atom_site_refinement_flags_posn
_atom_site_refinement_flags_adp
_atom_site_refinement_flags_occupancy
_atom_site_disorder_assembly
_atom_site_disorder_group
Tb1 Tb 0.73664(3) 0.49381(2) 0.23248(2) 0.05021(13) Uani 1 1 d . . . . .
Cu3 Cu 0.38772(8) 0.98200(6) 0.17714(6) 0.0540(2) Uani 1 1 d . . . . .
F11 F 0.0646(8) 0.9353(9) 0.3495(6) 0.193(5) Uani 1 1 d . . . . .
O5 O 0.3083(4) 1.0497(3) 0.0666(3) 0.0568(10) Uani 1 1 d . . . . .
F12 F 0.0799(7) 0.8347(6) 0.2982(6) 0.151(3) Uani 1 1 d . U . . .
F6 F 0.5674(4) 0.8284(3) 0.4407(3) 0.0760(11) Uani 1 1 d . . . . .
C39 C 0.0618(8) 0.9269(8) 0.2764(6) 0.091(3) Uani 1 1 d . U . . .
O9 O 0.5959(4) 0.4661(3) 0.1638(3) 0.0561(10) Uani 1 1 d . . . . .
O3 O 0.5186(4) 1.0347(3) 0.1121(3) 0.0545(9) Uani 1 1 d . . . . .
O13 O 0.9299(4) 0.5110(3) 0.2037(3) 0.0585(10) Uani 1 1 d . . . . .
H13A H 0.9336 0.5708 0.1770 0.088 Uiso 1 1 d R U . . .
H13B H 0.9622 0.4866 0.1648 0.088 Uiso 1 1 d R U . . .
O4 O 0.4637(4) 0.9307(3) 0.2896(3) 0.0565(10) Uani 1 1 d . . . . .
F10 F -0.0368(5) 0.9521(7) 0.2471(5) 0.157(4) Uani 1 1 d . . . . .
N3 N 0.7290(4) 0.6218(3) 0.0768(3) 0.0511(11) Uani 1 1 d . . . . .
N5 N 0.5703(4) 0.6511(3) 0.1972(3) 0.0503(10) Uani 1 1 d . . . . .
O2 O 0.1188(4) 1.4076(3) 0.1581(3) 0.0666(12) Uani 1 1 d . . . . .
F3 F 0.7044(4) 1.0844(3) 0.0120(3) 0.0778(11) Uani 1 1 d . . . . .
O1 O 0.3535(4) 1.1230(3) 0.2118(3) 0.0622(11) Uani 1 1 d . . . . .
O11 O 0.5869(4) 0.4648(3) 0.3404(3) 0.0570(10) Uani 1 1 d . . . . .
O10 O 0.8350(4) 0.4228(3) 0.1342(3) 0.0541(9) Uani 1 1 d . . . . .
N4 N 0.6498(4) 0.7026(3) 0.0550(3) 0.0494(10) Uani 1 1 d . . . . .
F7 F 0.2431(4) 1.1212(4) -0.0944(3) 0.0832(13) Uani 1 1 d . . . . .
F21 F 0.4781(4) 0.4024(3) 0.0272(3) 0.0754(11) Uani 1 1 d . . . . .
O6 O 0.2509(4) 0.9421(3) 0.2418(3) 0.0613(10) Uani 1 1 d . . . . .
O7 O 0.7676(4) 0.6117(3) 0.2762(3) 0.0579(10) Uani 1 1 d . . . . .
N2 N 0.1680(4) 1.3236(4) 0.2005(3) 0.0542(11) Uani 1 1 d . . . . .
N6 N 0.4553(5) 0.8322(4) 0.1722(3) 0.0545(11) Uani 1 1 d . . . . .
F4 F 0.6897(4) 0.9151(3) 0.4071(3) 0.0818(12) Uani 1 1 d . . . . .
F9 F 0.1295(4) 1.2100(3) -0.0390(3) 0.0861(13) Uani 1 1 d . . . . .
F19 F 0.4812(4) 0.3072(4) 0.1613(3) 0.0846(13) Uani 1 1 d . . . . .
F1 F 0.6222(4) 1.1917(3) 0.0563(4) 0.0857(13) Uani 1 1 d . . . . .
F26 F 0.6997(4) 0.7710(3) 0.3053(4) 0.0874(13) Uani 1 1 d . . . . .
F24 F 0.9872(4) 0.2810(4) 0.1076(3) 0.0877(14) Uani 1 1 d . . . . .
F22 F 0.9500(4) 0.3915(4) -0.0144(3) 0.0916(14) Uani 1 1 d . . . . .
O12 O 0.7438(4) 0.3287(3) 0.2926(3) 0.0578(10) Uani 1 1 d . . . . .
N1 N 0.2796(5) 1.1884(4) 0.2253(3) 0.0545(11) Uani 1 1 d . . . . .
F5 F 0.5177(5) 0.9686(4) 0.4348(3) 0.0948(16) Uani 1 1 d . . . . .
O8 O 0.8163(4) 0.4229(3) 0.3751(3) 0.0633(11) Uani 1 1 d . . . . .
C7 C 0.7797(5) 0.6224(4) 0.0009(4) 0.0508(12) Uani 1 1 d . . . . .
H7 H 0.8390 0.5744 -0.0050 0.061 Uiso 1 1 calc R U . . .
F27 F 0.8132(5) 0.7212(4) 0.4113(4) 0.0946(15) Uani 1 1 d . . . . .
F23 F 0.8754(4) 0.2734(4) 0.0220(4) 0.0993(17) Uani 1 1 d . . . . .
C2 C 0.5018(5) 0.6704(4) 0.2600(4) 0.0543(13) Uani 1 1 d . . . . .
H2 H 0.4924 0.6211 0.3148 0.065 Uiso 1 1 calc R U . . .
C1 C 0.4443(5) 0.7601(4) 0.2475(4) 0.0546(13) Uani 1 1 d . . . . .
H1 H 0.3957 0.7705 0.2938 0.066 Uiso 1 1 calc R U . . .
C5 C 0.6510(5) 0.7530(4) -0.0318(4) 0.0503(12) Uani 1 1 d . . . . .
H5 H 0.6036 0.8114 -0.0614 0.060 Uiso 1 1 calc R U . . .
F15 F 0.4143(5) 0.4955(3) 0.4423(4) 0.0996(17) Uani 1 1 d . . . . .
C4 C 0.5779(5) 0.7230(4) 0.1223(4) 0.0489(12) Uani 1 1 d . . . . .
F8 F 0.0746(5) 1.0982(4) -0.0520(3) 0.0962(15) Uani 1 1 d . . . . .
F14 F 0.3641(4) 0.3759(4) 0.4383(4) 0.0969(16) Uani 1 1 d . . . . .
C18 C 0.8054(6) 0.3779(4) 0.0967(4) 0.0538(13) Uani 1 1 d . . . . .
F25 F 0.8776(5) 0.7498(4) 0.2782(4) 0.0995(16) Uani 1 1 d . . . . .
F20 F 0.4000(4) 0.4507(5) 0.1272(5) 0.1039(18) Uani 1 1 d . . . . .
C28 C 0.8352(6) 0.4512(5) 0.4307(4) 0.0615(16) Uani 1 1 d . . . . .
F30 F 0.7769(5) 0.3390(4) 0.5624(3) 0.0993(16) Uani 1 1 d . . . . .
C30 C 0.6774(6) 1.1030(5) 0.0837(5) 0.0630(16) Uani 1 1 d . . . . .
F13 F 0.4704(6) 0.3610(4) 0.5358(3) 0.1019(17) Uani 1 1 d . . . . .
C8 C 0.2364(5) 1.2696(4) 0.1629(4) 0.0524(13) Uani 1 1 d . . . . .
C17 C 0.6968(6) 0.3709(5) 0.0871(5) 0.0616(15) Uani 1 1 d . . . . .
H17 H 0.6867 0.3346 0.0558 0.074 Uiso 1 1 calc R U . . .
F2 F 0.7720(4) 1.0995(4) 0.1175(3) 0.0980(17) Uani 1 1 d . . . . .
C3 C 0.5233(5) 0.8135(4) 0.1091(4) 0.0528(13) Uani 1 1 d . . . . .
H3 H 0.5343 0.8628 0.0545 0.063 Uiso 1 1 calc R U . . .
C23 C 0.5532(6) 0.3927(5) 0.3911(5) 0.0613(15) Uani 1 1 d . . . . .
F29 F 0.9413(6) 0.3016(5) 0.5126(4) 0.124(2) Uani 1 1 d . . . . .
C31 C 0.6005(5) 1.0406(4) 0.1490(4) 0.0557(14) Uani 1 1 d . . . . .
C36 C 0.2041(6) 1.0599(5) 0.0595(5) 0.0591(15) Uani 1 1 d . . . . .
C6 C 0.7339(5) 0.7041(4) -0.0702(4) 0.0507(12) Uani 1 1 d . . . . .
C16 C 0.6008(6) 0.4155(5) 0.1217(4) 0.0573(14) Uani 1 1 d . . . . .
C15 C 0.4885(6) 0.3947(5) 0.1091(5) 0.0660(17) Uani 1 1 d . . . . .
C27 C 0.8308(6) 0.5418(6) 0.4219(5) 0.0665(17) Uani 1 1 d . . . . .
H27 H 0.8509 0.5538 0.4695 0.080 Uiso 1 1 calc R U . . .
C21 C 0.6892(6) 0.2772(5) 0.3503(5) 0.0609(15) Uani 1 1 d . . . . .
C33 C 0.5534(6) 0.9508(4) 0.3001(4) 0.0571(14) Uani 1 1 d . . . . .
C38 C 0.1554(6) 0.9672(5) 0.2096(5) 0.0658(17) Uani 1 1 d . . . . .
C9 C 0.1464(6) 1.2721(5) 0.2969(4) 0.0620(14) Uani 1 1 d D U . . .
C10 C 0.2493(6) 1.1871(5) 0.3170(4) 0.0588(15) Uani 1 1 d . . . . .
C34 C 0.5832(7) 0.9151(5) 0.3971(5) 0.0647(16) Uani 1 1 d . . . . .
C26 C 0.7971(6) 0.6155(5) 0.3438(5) 0.0604(15) Uani 1 1 d . . . . .
C19 C 0.9043(6) 0.3284(5) 0.0536(5) 0.0624(16) Uani 1 1 d . . . . .
C24 C 0.4487(7) 0.4080(5) 0.4516(6) 0.074(2) Uani 1 1 d . . . . .
F18 F 0.6576(7) 0.1206(4) 0.4109(8) 0.181(5) Uani 1 1 d D U . . .
C22 C 0.5955(7) 0.3016(5) 0.4008(6) 0.073(2) Uani 1 1 d . . . . .
H22 H 0.5601 0.2537 0.4430 0.088 Uiso 1 1 calc R U . . .
C35 C 0.1616(6) 1.1222(5) -0.0318(5) 0.0656(16) Uani 1 1 d . . . . .
C32 C 0.6240(6) 1.0029(5) 0.2364(4) 0.0594(15) Uani 1 1 d . . . . .
H32 H 0.6901 1.0126 0.2541 0.071 Uiso 1 1 calc R U . . .
C11 C 0.0330(6) 1.2424(6) 0.3068(5) 0.0743(18) Uani 1 1 d . U . . .
H11A H -0.0266 1.2980 0.2842 0.111 Uiso 1 1 calc R U . . .
H11B H 0.0162 1.2074 0.3692 0.111 Uiso 1 1 calc R U . . .
H11C H 0.0366 1.2029 0.2735 0.111 Uiso 1 1 calc R U . . .
C20 C 0.7256(7) 0.1768(5) 0.3660(6) 0.087(2) Uani 1 1 d D U . . .
F17 F 0.8148(8) 0.1364(5) 0.4162(9) 0.203(6) Uani 1 1 d D U . . .
C25 C 0.7981(7) 0.7148(6) 0.3352(6) 0.0704(18) Uani 1 1 d . . . . .
C12 C 0.1444(7) 1.3333(5) 0.3481(5) 0.0734(18) Uani 1 1 d D U . . .
H12A H 0.2113 1.3622 0.3308 0.110 Uiso 1 1 calc R U . . .
H12B H 0.1447 1.2951 0.4113 0.110 Uiso 1 1 calc R U . . .
H12C H 0.0758 1.3821 0.3351 0.110 Uiso 1 1 calc R U . . .
C13 C 0.3520(6) 1.2056(6) 0.3465(5) 0.0678(17) Uani 1 1 d . . . . .
H13C H 0.4183 1.1578 0.3446 0.102 Uiso 1 1 calc R U . . .
H13D H 0.3378 1.2034 0.4069 0.102 Uiso 1 1 calc R U . . .
H13E H 0.3662 1.2673 0.3072 0.102 Uiso 1 1 calc R U . . .
C29 C 0.8660(7) 0.3712(7) 0.5211(5) 0.079(2) Uani 1 1 d . . . . .
F28 F 0.9078(8) 0.3987(5) 0.5744(4) 0.140(3) Uani 1 1 d . . . . .
F16 F 0.7724(13) 0.1586(5) 0.2978(6) 0.213(6) Uani 1 1 d D U . . .
C37 C 0.1244(6) 1.0241(5) 0.1247(5) 0.0696(18) Uani 1 1 d . . . . .
H37 H 0.0470 1.0390 0.1106 0.084 Uiso 1 1 calc R U . . .
C14 C 0.2237(7) 1.0931(5) 0.3777(5) 0.0721(19) Uani 1 1 d . . . . .
H14A H 0.1643 1.0788 0.3530 0.108 Uiso 1 1 calc R U . . .
H14B H 0.1978 1.0946 0.4357 0.108 Uiso 1 1 calc R U . . .
H14C H 0.2923 1.0451 0.3836 0.108 Uiso 1 1 calc R U . . .
Cl3 Cl 0.2883(6) 0.5369(4) 0.2803(4) 0.1198(18) Uani 0.5 1 d . U P . .
Cl2 Cl 0.2994(6) 0.6840(5) 0.1160(4) 0.1184(18) Uani 0.5 1 d D U P . .
C40 C 0.2208(14) 0.6111(11) 0.1838(11) 0.087(3) Uani 0.5 1 d D U P . .
H40 H 0.2143 0.5696 0.1531 0.105 Uiso 0.5 1 calc R U P . .
Cl1 Cl 0.0809(5) 0.6545(6) 0.2101(4) 0.1231(19) Uani 0.5 1 d . U P . .

loop_
_atom_site_aniso_label
_atom_site_aniso_U_11
_atom_site_aniso_U_22
_atom_site_aniso_U_33
_atom_site_aniso_U_23
_atom_site_aniso_U_13
_atom_site_aniso_U_12
Tb1 0.0545(2) 0.0471(2) 0.0478(2) -0.01653(15) -0.00181(14) -0.01031(14)
Cu3 0.0604(5) 0.0507(5) 0.0484(5) -0.0165(4) -0.0035(4) -0.0101(4)
F11 0.187(8) 0.350(15) 0.134(6) -0.144(8) 0.097(6) -0.185(10)
O5 0.062(3) 0.055(2) 0.051(2) -0.0172(19) -0.0038(18) -0.0128(19)
F12 0.142(6) 0.119(5) 0.152(7) -0.003(5) 0.030(5) -0.062(5)
F6 0.102(3) 0.066(2) 0.055(2) -0.0114(18) -0.008(2) -0.025(2)
C39 0.070(5) 0.104(6) 0.076(5) -0.007(5) 0.003(4) -0.027(5)
O9 0.055(2) 0.057(2) 0.057(2) -0.023(2) 0.0009(18) -0.0111(18)
O3 0.059(2) 0.051(2) 0.051(2) -0.0179(18) -0.0003(18) -0.0117(18)
O13 0.057(2) 0.060(2) 0.061(3) -0.028(2) -0.0001(19) -0.0092(19)
O4 0.067(3) 0.052(2) 0.049(2) -0.0161(18) -0.0045(19) -0.0123(19)
F10 0.068(3) 0.207(8) 0.122(5) 0.017(5) 0.004(3) -0.036(4)
N3 0.054(3) 0.046(2) 0.051(3) -0.017(2) -0.002(2) -0.008(2)
N5 0.055(3) 0.046(2) 0.047(2) -0.017(2) 0.000(2) -0.008(2)
O2 0.070(3) 0.060(3) 0.056(2) -0.017(2) 0.002(2) 0.002(2)
F3 0.095(3) 0.076(3) 0.068(2) -0.032(2) 0.019(2) -0.032(2)
O1 0.075(3) 0.052(2) 0.053(2) -0.0176(19) -0.002(2) -0.005(2)
O11 0.062(2) 0.051(2) 0.055(2) -0.0175(19) 0.0006(19) -0.0112(19)
O10 0.055(2) 0.052(2) 0.057(2) -0.0221(19) -0.0020(18) -0.0118(18)
N4 0.053(3) 0.046(2) 0.046(2) -0.015(2) -0.003(2) -0.009(2)
F7 0.082(3) 0.092(3) 0.059(2) -0.016(2) -0.009(2) -0.003(2)
F21 0.075(3) 0.082(3) 0.071(3) -0.021(2) -0.014(2) -0.029(2)
O6 0.064(3) 0.060(3) 0.056(2) -0.018(2) 0.002(2) -0.014(2)
O7 0.062(2) 0.056(2) 0.057(2) -0.024(2) -0.0044(19) -0.0098(19)
N2 0.054(3) 0.055(3) 0.047(3) -0.016(2) -0.003(2) -0.004(2)
N6 0.062(3) 0.050(3) 0.051(3) -0.018(2) -0.006(2) -0.010(2)
F4 0.091(3) 0.090(3) 0.061(2) -0.015(2) -0.020(2) -0.027(2)
F9 0.098(3) 0.068(3) 0.085(3) -0.025(2) -0.029(3) 0.004(2)
F19 0.083(3) 0.095(3) 0.074(3) -0.016(2) -0.006(2) -0.043(3)
F1 0.094(3) 0.056(2) 0.100(3) -0.024(2) 0.015(3) -0.023(2)
F26 0.090(3) 0.070(3) 0.112(4) -0.051(3) -0.025(3) 0.005(2)
F24 0.081(3) 0.094(3) 0.081(3) -0.041(3) -0.015(2) 0.016(2)
F22 0.090(3) 0.089(3) 0.082(3) -0.030(3) 0.026(3) -0.013(3)
O12 0.061(2) 0.051(2) 0.057(2) -0.0173(19) 0.0012(19) -0.0122(19)
N1 0.061(3) 0.050(3) 0.050(3) -0.018(2) -0.001(2) -0.009(2)
F5 0.128(4) 0.092(3) 0.062(2) -0.043(2) -0.019(3) 0.016(3)
O8 0.071(3) 0.059(3) 0.057(2) -0.016(2) -0.005(2) -0.016(2)
C7 0.054(3) 0.049(3) 0.048(3) -0.017(2) -0.003(2) -0.008(2)
F27 0.110(4) 0.090(3) 0.107(4) -0.061(3) -0.030(3) -0.007(3)
F23 0.078(3) 0.122(4) 0.145(5) -0.100(4) 0.016(3) -0.029(3)
C2 0.061(3) 0.048(3) 0.050(3) -0.016(3) 0.000(3) -0.011(3)
C1 0.058(3) 0.055(3) 0.051(3) -0.020(3) 0.001(3) -0.012(3)
C5 0.056(3) 0.047(3) 0.046(3) -0.016(2) -0.003(2) -0.011(2)
F15 0.105(4) 0.066(3) 0.122(4) -0.040(3) 0.050(3) -0.025(2)
C4 0.050(3) 0.052(3) 0.046(3) -0.019(2) -0.003(2) -0.011(2)
F8 0.099(3) 0.110(4) 0.079(3) -0.017(3) -0.025(3) -0.042(3)
F14 0.079(3) 0.110(4) 0.123(4) -0.066(3) 0.032(3) -0.038(3)
C18 0.062(3) 0.048(3) 0.052(3) -0.018(3) -0.005(3) -0.013(3)
F25 0.098(4) 0.079(3) 0.137(5) -0.052(3) 0.013(3) -0.036(3)
F20 0.058(3) 0.137(5) 0.150(5) -0.090(4) -0.001(3) -0.019(3)
C28 0.057(3) 0.076(4) 0.051(3) -0.022(3) 0.003(3) -0.018(3)
F30 0.087(3) 0.102(4) 0.074(3) 0.000(3) 0.003(2) -0.015(3)
C30 0.067(4) 0.059(4) 0.062(4) -0.020(3) -0.005(3) -0.016(3)
F13 0.138(5) 0.098(4) 0.073(3) -0.039(3) 0.031(3) -0.038(3)
C8 0.052(3) 0.053(3) 0.051(3) -0.016(3) -0.004(2) -0.012(2)
C17 0.065(4) 0.062(4) 0.067(4) -0.033(3) -0.003(3) -0.014(3)
F2 0.081(3) 0.129(4) 0.075(3) -0.009(3) -0.012(2) -0.052(3)
C3 0.057(3) 0.052(3) 0.046(3) -0.016(2) -0.003(2) -0.011(3)
C23 0.067(4) 0.056(4) 0.060(4) -0.020(3) 0.003(3) -0.017(3)
F29 0.114(4) 0.122(5) 0.071(3) -0.002(3) 0.001(3) 0.037(4)
C31 0.057(3) 0.051(3) 0.058(3) -0.023(3) -0.001(3) -0.007(3)
C36 0.064(4) 0.054(3) 0.061(4) -0.024(3) -0.006(3) -0.010(3)
C6 0.052(3) 0.049(3) 0.052(3) -0.019(3) -0.004(2) -0.013(2)
C16 0.058(3) 0.058(3) 0.057(3) -0.020(3) -0.005(3) -0.016(3)
C15 0.064(4) 0.068(4) 0.069(4) -0.028(3) 0.000(3) -0.019(3)
C27 0.063(4) 0.084(5) 0.057(4) -0.034(4) -0.002(3) -0.013(3)
C21 0.064(4) 0.056(4) 0.063(4) -0.022(3) -0.003(3) -0.013(3)
C33 0.070(4) 0.049(3) 0.053(3) -0.023(3) -0.006(3) -0.004(3)
C38 0.067(4) 0.064(4) 0.065(4) -0.025(3) 0.006(3) -0.018(3)
C9 0.061(3) 0.071(4) 0.048(3) -0.019(3) -0.001(3) -0.007(3)
C10 0.066(4) 0.059(4) 0.047(3) -0.018(3) -0.003(3) -0.007(3)
C34 0.079(5) 0.056(4) 0.059(4) -0.022(3) -0.003(3) -0.013(3)
C26 0.051(3) 0.066(4) 0.069(4) -0.033(3) 0.001(3) -0.010(3)
C19 0.066(4) 0.063(4) 0.063(4) -0.029(3) -0.001(3) -0.014(3)
C24 0.085(5) 0.061(4) 0.080(5) -0.030(4) 0.025(4) -0.028(4)
F18 0.131(6) 0.064(3) 0.328(13) -0.074(5) 0.092(7) -0.038(3)
C22 0.079(5) 0.056(4) 0.082(5) -0.025(4) 0.020(4) -0.023(3)
C35 0.065(4) 0.065(4) 0.068(4) -0.024(3) -0.006(3) -0.014(3)
C32 0.062(4) 0.056(3) 0.059(4) -0.020(3) -0.008(3) -0.010(3)
C11 0.061(3) 0.086(5) 0.060(4) -0.013(3) 0.001(3) -0.012(3)
C20 0.088(5) 0.056(4) 0.112(6) -0.030(4) 0.023(4) -0.020(3)
F17 0.153(7) 0.076(4) 0.348(16) -0.044(6) -0.106(8) 0.023(4)
C25 0.069(4) 0.071(4) 0.082(5) -0.041(4) -0.005(4) -0.011(4)
C12 0.081(4) 0.074(4) 0.058(4) -0.026(3) -0.007(3) 0.003(3)
C13 0.064(4) 0.082(5) 0.055(4) -0.027(3) -0.006(3) -0.004(3)
C29 0.078(5) 0.095(6) 0.055(4) -0.020(4) -0.004(4) -0.017(4)
F28 0.206(8) 0.126(5) 0.083(4) -0.008(4) -0.069(5) -0.050(5)
F16 0.368(16) 0.064(4) 0.176(8) -0.054(5) 0.109(10) -0.035(6)
C37 0.061(4) 0.071(4) 0.072(4) -0.021(4) -0.003(3) -0.014(3)
C14 0.085(5) 0.070(4) 0.051(4) -0.016(3) 0.008(3) -0.013(4)
Cl3 0.127(4) 0.110(4) 0.106(3) -0.014(3) -0.031(3) -0.027(3)
Cl2 0.122(3) 0.142(5) 0.091(3) -0.024(3) -0.013(2) -0.060(4)
C40 0.088(5) 0.088(7) 0.080(6) -0.031(4) 0.001(4) -0.010(3)
Cl1 0.087(3) 0.186(6) 0.124(4) -0.099(4) -0.006(2) -0.004(3)

loop_
_atom_type_symbol
_atom_type_description
_atom_type_scat_dispersion_real
_atom_type_scat_dispersion_imag
_atom_type_scat_source
C C 0.0181 0.0091 'International Tables Vol C Tables 4.2.6.8 and 6.1.1.4'
H H 0.0000 0.0000 'International Tables Vol C Tables 4.2.6.8 and 6.1.1.4'
Cl Cl 0.3639 0.7018 'International Tables Vol C Tables 4.2.6.8 and 6.1.1.4'
Cu Cu -1.9646 0.5888 'International Tables Vol C Tables 4.2.6.8 and 6.1.1.4'
F F 0.0727 0.0534 'International Tables Vol C Tables 4.2.6.8 and 6.1.1.4'
N N 0.0311 0.0180 'International Tables Vol C Tables 4.2.6.8 and 6.1.1.4'
O O 0.0492 0.0322 'International Tables Vol C Tables 4.2.6.8 and 6.1.1.4'
Tb Tb -9.1472 9.1891 'International Tables Vol C Tables 4.2.6.8 and 6.1.1.4'

loop_
_geom_angle_atom_site_label_1
_geom_angle_atom_site_label_2
_geom_angle_atom_site_label_3
_geom_angle
_geom_angle_site_symmetry_1
_geom_angle_site_symmetry_3
_geom_angle_publ_flag
O11 Tb1 O9 75.46(15) . . ?
O11 Tb1 O7 89.53(15) . . ?
O9 Tb1 O7 138.68(15) . . ?
O11 Tb1 O10 136.04(15) . . ?
O9 Tb1 O10 73.63(14) . . ?
O7 Tb1 O10 133.94(15) . . ?
O11 Tb1 O13 145.79(15) . . ?
O9 Tb1 O13 137.77(15) . . ?
O7 Tb1 O13 69.55(15) . . ?
O10 Tb1 O13 67.04(15) . . ?
O11 Tb1 O12 73.05(15) . . ?
O9 Tb1 O12 72.91(15) . . ?
O7 Tb1 O12 139.33(15) . . ?
O10 Tb1 O12 68.48(15) . . ?
O13 Tb1 O12 105.07(16) . . ?
O11 Tb1 O8 71.63(16) . . ?
O9 Tb1 O8 135.31(16) . . ?
O7 Tb1 O8 70.53(16) . . ?
O10 Tb1 O8 111.89(16) . . ?
O13 Tb1 O8 75.86(16) . . ?
O12 Tb1 O8 69.16(16) . . ?
O11 Tb1 N3 127.67(16) . . ?
O9 Tb1 N3 75.70(16) . . ?
O7 Tb1 N3 84.43(16) . . ?
O10 Tb1 N3 72.69(15) . . ?
O13 Tb1 N3 78.45(16) . . ?
O12 Tb1 N3 135.30(16) . . ?
O8 Tb1 N3 148.99(16) . . ?
O11 Tb1 N5 70.15(15) . . ?
O9 Tb1 N5 75.52(15) . . ?
O7 Tb1 N5 63.17(15) . . ?
O10 Tb1 N5 128.98(15) . . ?
O13 Tb1 N5 118.73(15) . . ?
O12 Tb1 N5 136.18(15) . . ?
O8 Tb1 N5 118.68(16) . . ?
N3 Tb1 N5 60.85(15) . . ?
O6 Cu3 O5 92.1(2) . . ?
O6 Cu3 O3 174.21(19) . . ?
O5 Cu3 O3 86.36(18) . . ?
O6 Cu3 O4 88.9(2) . . ?
O5 Cu3 O4 172.14(19) . . ?
O3 Cu3 O4 91.91(19) . . ?
O6 Cu3 N6 90.23(19) . . ?
O5 Cu3 N6 102.08(18) . . ?
O3 Cu3 N6 95.55(18) . . ?
O4 Cu3 N6 85.72(18) . . ?
C36 O5 Cu3 124.8(4) . . ?
F10 C39 F11 112.8(10) . . ?
F10 C39 F12 101.4(10) . . ?
F11 C39 F12 103.9(10) . . ?
F10 C39 C38 115.4(8) . . ?
F11 C39 C38 112.7(8) . . ?
F12 C39 C38 109.3(8) . . ?
C16 O9 Tb1 132.0(4) . . ?
C31 O3 Cu3 123.5(4) . . ?
Tb1 O13 H13A 110.0 . . ?
Tb1 O13 H13B 110.1 . . ?
H13A O13 H13B 103.8 . . ?
C33 O4 Cu3 124.3(4) . . ?
C7 N3 N4 104.9(5) . . ?
C7 N3 Tb1 131.9(4) . . ?
N4 N3 Tb1 122.3(4) . . ?
C4 N5 C2 115.5(5) . . ?
C4 N5 Tb1 118.7(4) . . ?
C2 N5 Tb1 122.8(4) . . ?
C23 O11 Tb1 133.7(4) . . ?
C18 O10 Tb1 132.4(4) . . ?
C5 N4 N3 112.2(5) . . ?
C5 N4 C4 128.3(5) . . ?
N3 N4 C4 119.5(5) . . ?
C38 O6 Cu3 124.4(5) . . ?
C26 O7 Tb1 136.7(5) . . ?
O2 N2 C8 124.1(5) . . ?
O2 N2 C9 123.3(5) . . ?
C8 N2 C9 112.4(5) . . ?
C3 N6 C1 116.7(5) . . ?
C3 N6 Cu3 125.9(4) . . ?
C1 N6 Cu3 115.7(4) . . ?
C21 O12 Tb1 134.1(4) . . ?
O1 N1 C8 125.1(5) . . ?
O1 N1 C10 121.4(5) . . ?
C8 N1 C10 112.6(5) . . ?
C28 O8 Tb1 135.4(5) . . ?
N3 C7 C6 111.0(5) . . ?
N3 C7 H7 124.5 . . ?
C6 C7 H7 124.5 . . ?
N5 C2 C1 122.0(6) . . ?
N5 C2 H2 119.0 . . ?
C1 C2 H2 119.0 . . ?
N6 C1 C2 121.6(6) . . ?
N6 C1 H1 119.2 . . ?
C2 C1 H1 119.2 . . ?
N4 C5 C6 107.1(5) . . ?
N4 C5 H5 126.5 . . ?
C6 C5 H5 126.5 . . ?
N5 C4 C3 123.5(5) . . ?
N5 C4 N4 115.6(5) . . ?
C3 C4 N4 120.8(5) . . ?
O10 C18 C17 127.9(6) . . ?
O10 C18 C19 113.9(6) . . ?
C17 C18 C19 118.2(6) . . ?
O8 C28 C27 128.6(7) . . ?
O8 C28 C29 112.9(7) . . ?
C27 C28 C29 118.5(7) . . ?
F2 C30 F3 108.0(6) . . ?
F2 C30 F1 107.0(6) . . ?
F3 C30 F1 105.8(6) . . ?
F2 C30 C31 113.7(6) . . ?
F3 C30 C31 112.7(6) . . ?
F1 C30 C31 109.1(6) . . ?
N1 C8 N2 109.4(5) . . ?
N1 C8 C6 124.5(6) . 2_675 ?
N2 C8 C6 126.0(6) . 2_675 ?
C18 C17 C16 122.6(6) . . ?
C18 C17 H17 118.7 . . ?
C16 C17 H17 118.7 . . ?
N6 C3 C4 120.6(6) . . ?
N6 C3 H3 119.7 . . ?
C4 C3 H3 119.7 . . ?
O11 C23 C22 129.1(7) . . ?
O11 C23 C24 115.3(6) . . ?
C22 C23 C24 115.5(6) . . ?
O3 C31 C32 129.0(6) . . ?
O3 C31 C30 112.5(6) . . ?
C32 C31 C30 118.5(6) . . ?
O5 C36 C37 128.0(7) . . ?
O5 C36 C35 114.6(6) . . ?
C37 C36 C35 117.3(6) . . ?
C5 C6 C7 104.8(5) . . ?
C5 C6 C8 126.8(6) . 2_675 ?
C7 C6 C8 128.4(6) . 2_675 ?
O9 C16 C17 128.6(6) . . ?
O9 C16 C15 116.5(6) . . ?
C17 C16 C15 114.8(6) . . ?
F20 C15 F21 106.7(7) . . ?
F20 C15 F19 108.1(6) . . ?
F21 C15 F19 106.4(6) . . ?
F20 C15 C16 112.6(6) . . ?
F21 C15 C16 112.8(6) . . ?
F19 C15 C16 109.9(6) . . ?
C28 C27 C26 120.1(7) . . ?
C28 C27 H27 120.0 . . ?
C26 C27 H27 120.0 . . ?
O12 C21 C22 128.2(7) . . ?
O12 C21 C20 115.0(6) . . ?
C22 C21 C20 116.7(6) . . ?
O4 C33 C32 128.4(6) . . ?
O4 C33 C34 113.6(6) . . ?
C32 C33 C34 118.0(6) . . ?
O6 C38 C37 129.2(7) . . ?
O6 C38 C39 113.3(7) . . ?
C37 C38 C39 117.5(7) . . ?
N2 C9 C12 110.9(6) . . ?
N2 C9 C11 106.9(5) . . ?
C12 C9 C11 111.1(6) . . ?
N2 C9 C10 100.6(5) . . ?
C12 C9 C10 114.1(6) . . ?
C11 C9 C10 112.6(6) . . ?
N1 C10 C14 110.0(6) . . ?
N1 C10 C13 106.1(5) . . ?
C14 C10 C13 110.8(6) . . ?
N1 C10 C9 100.1(5) . . ?
C14 C10 C9 116.1(6) . . ?
C13 C10 C9 112.8(6) . . ?
F5 C34 F6 108.2(6) . . ?
F5 C34 F4 107.8(6) . . ?
F6 C34 F4 106.9(6) . . ?
F5 C34 C33 109.4(6) . . ?
F6 C34 C33 111.3(6) . . ?
F4 C34 C33 113.1(6) . . ?
O7 C26 C27 127.8(7) . . ?
O7 C26 C25 113.6(6) . . ?
C27 C26 C25 118.6(7) . . ?
F23 C19 F24 108.9(6) . . ?
F23 C19 F22 105.9(6) . . ?
F24 C19 F22 105.2(6) . . ?
F23 C19 C18 114.2(6) . . ?
F24 C19 C18 112.1(6) . . ?
F22 C19 C18 110.0(6) . . ?
F15 C24 F14 109.7(8) . . ?
F15 C24 F13 105.9(7) . . ?
F14 C24 F13 105.1(6) . . ?
F15 C24 C23 113.2(6) . . ?
F14 C24 C23 110.8(6) . . ?
F13 C24 C23 111.7(7) . . ?
C23 C22 C21 121.9(7) . . ?
C23 C22 H22 119.1 . . ?
C21 C22 H22 119.1 . . ?
F8 C35 F9 107.2(6) . . ?
F8 C35 F7 107.1(6) . . ?
F9 C35 F7 106.5(6) . . ?
F8 C35 C36 113.4(6) . . ?
F9 C35 C36 110.7(6) . . ?
F7 C35 C36 111.5(6) . . ?
C31 C32 C33 121.6(6) . . ?
C31 C32 H32 119.2 . . ?
C33 C32 H32 119.2 . . ?
C9 C11 H11A 109.5 . . ?
C9 C11 H11B 109.5 . . ?
H11A C11 H11B 109.5 . . ?
C9 C11 H11C 109.5 . . ?
H11A C11 H11C 109.5 . . ?
H11B C11 H11C 109.5 . . ?
F18 C20 F16 111.6(9) . . ?
F18 C20 F17 99.0(9) . . ?
F16 C20 F17 96.4(10) . . ?
F18 C20 C21 118.5(7) . . ?
F16 C20 C21 115.3(7) . . ?
F17 C20 C21 112.5(7) . . ?
F25 C25 F26 106.7(7) . . ?
F25 C25 F27 107.8(7) . . ?
F26 C25 F27 106.8(6) . . ?
F25 C25 C26 111.2(6) . . ?
F26 C25 C26 110.1(6) . . ?
F27 C25 C26 113.9(7) . . ?
C9 C12 H12A 109.5 . . ?
C9 C12 H12B 109.5 . . ?
H12A C12 H12B 109.5 . . ?
C9 C12 H12C 109.5 . . ?
H12A C12 H12C 109.5 . . ?
H12B C12 H12C 109.5 . . ?
C10 C13 H13C 109.5 . . ?
C10 C13 H13D 109.5 . . ?
H13C C13 H13D 109.5 . . ?
C10 C13 H13E 109.5 . . ?
H13C C13 H13E 109.5 . . ?
H13D C13 H13E 109.5 . . ?
F30 C29 F29 108.1(8) . . ?
F30 C29 F28 106.0(8) . . ?
F29 C29 F28 106.9(8) . . ?
F30 C29 C28 110.9(7) . . ?
F29 C29 C28 112.0(7) . . ?
F28 C29 C28 112.7(8) . . ?
C38 C37 C36 121.2(7) . . ?
C38 C37 H37 119.4 . . ?
C36 C37 H37 119.4 . . ?
C10 C14 H14A 109.5 . . ?
C10 C14 H14B 109.5 . . ?
H14A C14 H14B 109.5 . . ?
C10 C14 H14C 109.5 . . ?
H14A C14 H14C 109.5 . . ?
H14B C14 H14C 109.5 . . ?
Cl2 C40 Cl3 112.3(10) . . ?
Cl2 C40 Cl1 119.4(11) . . ?
Cl3 C40 Cl1 109.0(9) . . ?
Cl2 C40 H40 104.9 . . ?
Cl3 C40 H40 104.9 . . ?
Cl1 C40 H40 104.9 . . ?

loop_
_geom_bond_atom_site_label_1
_geom_bond_atom_site_label_2
_geom_bond_distance
_geom_bond_site_symmetry_2
_geom_bond_publ_flag
Tb1 O11 2.369(4) . ?
Tb1 O9 2.372(4) . ?
Tb1 O7 2.376(4) . ?
Tb1 O10 2.388(4) . ?
Tb1 O13 2.389(4) . ?
Tb1 O12 2.396(4) . ?
Tb1 O8 2.395(5) . ?
Tb1 N3 2.570(5) . ?
Tb1 N5 2.743(5) . ?
Cu3 O6 1.948(5) . ?
Cu3 O5 1.960(4) . ?
Cu3 O3 1.961(4) . ?
Cu3 O4 1.965(4) . ?
Cu3 N6 2.368(5) . ?
F11 C39 1.273(13) . ?
O5 C36 1.252(8) . ?
F12 C39 1.337(13) . ?
F6 C34 1.324(8) . ?
C39 F10 1.265(11) . ?
C39 C38 1.541(11) . ?
O9 C16 1.246(8) . ?
O3 C31 1.268(8) . ?
O13 H13A 0.8850 . ?
O13 H13B 0.8850 . ?
O4 C33 1.251(8) . ?
N3 C7 1.324(8) . ?
N3 N4 1.365(7) . ?
N5 C4 1.321(8) . ?
N5 C2 1.336(8) . ?
O2 N2 1.278(7) . ?
F3 C30 1.319(8) . ?
O1 N1 1.284(7) . ?
O11 C23 1.245(8) . ?
O10 C18 1.246(8) . ?
N4 C5 1.338(8) . ?
N4 C4 1.423(8) . ?
F7 C35 1.341(9) . ?
F21 C15 1.330(9) . ?
O6 C38 1.250(9) . ?
O7 C26 1.244(8) . ?
N2 C8 1.336(8) . ?
N2 C9 1.498(8) . ?
N6 C3 1.334(8) . ?
N6 C1 1.335(8) . ?
F4 C34 1.324(9) . ?
F9 C35 1.323(9) . ?
F19 C15 1.333(9) . ?
F1 C30 1.336(8) . ?
F26 C25 1.334(9) . ?
F24 C19 1.314(9) . ?
F22 C19 1.334(9) . ?
O12 C21 1.220(8) . ?
N1 C8 1.333(8) . ?
N1 C10 1.508(8) . ?
F5 C34 1.318(9) . ?
O8 C28 1.238(8) . ?
C7 C6 1.416(8) . ?
C7 H7 0.9500 . ?
F27 C25 1.340(9) . ?
F23 C19 1.308(8) . ?
C2 C1 1.384(9) . ?
C2 H2 0.9500 . ?
C1 H1 0.9500 . ?
C5 C6 1.376(9) . ?
C5 H5 0.9500 . ?
F15 C24 1.310(9) . ?
C4 C3 1.384(9) . ?
F8 C35 1.320(9) . ?
F14 C24 1.322(10) . ?
C18 C17 1.380(9) . ?
C18 C19 1.539(9) . ?
F25 C25 1.315(10) . ?
F20 C15 1.316(9) . ?
C28 C27 1.380(11) . ?
C28 C29 1.554(11) . ?
F30 C29 1.298(10) . ?
C30 F2 1.318(9) . ?
C30 C31 1.529(10) . ?
F13 C24 1.322(11) . ?
C8 C6 1.443(9) 2_675 ?
C17 C16 1.403(10) . ?
C17 H17 0.9500 . ?
C3 H3 0.9500 . ?
C23 C22 1.374(10) . ?
C23 C24 1.551(10) . ?
F29 C29 1.309(11) . ?
C31 C32 1.368(9) . ?
C36 C37 1.387(10) . ?
C36 C35 1.519(10) . ?
C6 C8 1.443(9) 2_675 ?
C16 C15 1.529(10) . ?
C27 C26 1.388(11) . ?
C27 H27 0.9500 . ?
C21 C22 1.400(10) . ?
C21 C20 1.482(10) . ?
C33 C32 1.391(10) . ?
C33 C34 1.536(9) . ?
C38 C37 1.380(11) . ?
C9 C12 1.517(7) . ?
C9 C11 1.522(11) . ?
C9 C10 1.574(9) . ?
C10 C14 1.511(10) . ?
C10 C13 1.520(10) . ?
C26 C25 1.533(10) . ?
F18 C20 1.298(7) . ?
C22 H22 0.9500 . ?
C32 H32 0.9500 . ?
C11 H11A 0.9800 . ?
C11 H11B 0.9800 . ?
C11 H11C 0.9800 . ?
C20 F16 1.306(8) . ?
C20 F17 1.327(8) . ?
C12 H12A 0.9800 . ?
C12 H12B 0.9800 . ?
C12 H12C 0.9800 . ?
C13 H13C 0.9800 . ?
C13 H13D 0.9800 . ?
C13 H13E 0.9800 . ?
C29 F28 1.322(11) . ?
C37 H37 0.9500 . ?
C14 H14A 0.9800 . ?
C14 H14B 0.9800 . ?
C14 H14C 0.9800 . ?
Cl3 C40 1.734(19) . ?
Cl2 C40 1.648(9) . ?
C40 Cl1 1.752(18) . ?
C40 H40 1.0000 . ?

loop_
_geom_torsion_atom_site_label_1
_geom_torsion_atom_site_label_2
_geom_torsion_atom_site_label_3
_geom_torsion_atom_site_label_4
_geom_torsion
_geom_torsion_site_symmetry_1
_geom_torsion_site_symmetry_2
_geom_torsion_site_symmetry_3
_geom_torsion_site_symmetry_4
_geom_torsion_publ_flag
C7 N3 N4 C5 -0.5(7) . . . . ?
Tb1 N3 N4 C5 -171.0(4) . . . . ?
C7 N3 N4 C4 178.8(5) . . . . ?
Tb1 N3 N4 C4 8.3(7) . . . . ?
N4 N3 C7 C6 0.4(7) . . . . ?
Tb1 N3 C7 C6 169.7(4) . . . . ?
C4 N5 C2 C1 -1.0(9) . . . . ?
Tb1 N5 C2 C1 159.1(5) . . . . ?
C3 N6 C1 C2 0.9(9) . . . . ?
Cu3 N6 C1 C2 -165.2(5) . . . . ?
N5 C2 C1 N6 -0.7(10) . . . . ?
N3 N4 C5 C6 0.3(7) . . . . ?
C4 N4 C5 C6 -178.9(5) . . . . ?
C2 N5 C4 C3 2.5(9) . . . . ?
Tb1 N5 C4 C3 -158.4(5) . . . . ?
C2 N5 C4 N4 -179.4(5) . . . . ?
Tb1 N5 C4 N4 19.6(7) . . . . ?
C5 N4 C4 N5 160.4(6) . . . . ?
N3 N4 C4 N5 -18.7(8) . . . . ?
C5 N4 C4 C3 -21.5(9) . . . . ?
N3 N4 C4 C3 159.4(5) . . . . ?
Tb1 O10 C18 C17 14.2(10) . . . . ?
Tb1 O10 C18 C19 -168.4(4) . . . . ?
Tb1 O8 C28 C27 -11.3(12) . . . . ?
Tb1 O8 C28 C29 167.9(5) . . . . ?
O1 N1 C8 N2 -175.7(6) . . . . ?
C10 N1 C8 N2 -6.5(7) . . . . ?
O1 N1 C8 C6 0.5(10) . . . 2_675 ?
C10 N1 C8 C6 169.6(6) . . . 2_675 ?
O2 N2 C8 N1 176.2(6) . . . . ?
C9 N2 C8 N1 -9.3(7) . . . . ?
O2 N2 C8 C6 0.1(10) . . . 2_675 ?
C9 N2 C8 C6 174.6(6) . . . 2_675 ?
O10 C18 C17 C16 -0.9(11) . . . . ?
C19 C18 C17 C16 -178.2(6) . . . . ?
C1 N6 C3 C4 0.6(9) . . . . ?
Cu3 N6 C3 C4 165.2(4) . . . . ?
N5 C4 C3 N6 -2.5(10) . . . . ?
N4 C4 C3 N6 179.5(5) . . . . ?
Tb1 O11 C23 C22 0.1(12) . . . . ?
Tb1 O11 C23 C24 -179.8(5) . . . . ?
Cu3 O3 C31 C32 9.5(9) . . . . ?
Cu3 O3 C31 C30 -167.4(4) . . . . ?
F2 C30 C31 O3 -170.4(6) . . . . ?
F3 C30 C31 O3 -47.0(8) . . . . ?
F1 C30 C31 O3 70.2(7) . . . . ?
F2 C30 C31 C32 12.3(9) . . . . ?
F3 C30 C31 C32 135.7(6) . . . . ?
F1 C30 C31 C32 -107.0(7) . . . . ?
Cu3 O5 C36 C37 -2.7(10) . . . . ?
Cu3 O5 C36 C35 175.1(4) . . . . ?
N4 C5 C6 C7 0.0(7) . . . . ?
N4 C5 C6 C8 178.3(6) . . . 2_675 ?
N3 C7 C6 C5 -0.3(7) . . . . ?
N3 C7 C6 C8 -178.5(6) . . . 2_675 ?
Tb1 O9 C16 C17 -13.4(11) . . . . ?
Tb1 O9 C16 C15 163.6(4) . . . . ?
C18 C17 C16 O9 0.5(12) . . . . ?
C18 C17 C16 C15 -176.5(6) . . . . ?
O9 C16 C15 F20 14.6(9) . . . . ?
C17 C16 C15 F20 -168.0(7) . . . . ?
O9 C16 C15 F21 135.5(6) . . . . ?
C17 C16 C15 F21 -47.1(9) . . . . ?
O9 C16 C15 F19 -106.0(7) . . . . ?
C17 C16 C15 F19 71.4(8) . . . . ?
O8 C28 C27 C26 3.0(12) . . . . ?
C29 C28 C27 C26 -176.2(6) . . . . ?
Tb1 O12 C21 C22 2.6(12) . . . . ?
Tb1 O12 C21 C20 -179.4(5) . . . . ?
Cu3 O4 C33 C32 -7.6(9) . . . . ?
Cu3 O4 C33 C34 169.7(4) . . . . ?
Cu3 O6 C38 C37 1.9(11) . . . . ?
Cu3 O6 C38 C39 -178.5(6) . . . . ?
F10 C39 C38 O6 178.6(10) . . . . ?
F11 C39 C38 O6 47.0(13) . . . . ?
F12 C39 C38 O6 -67.9(10) . . . . ?
F10 C39 C38 C37 -1.7(14) . . . . ?
F11 C39 C38 C37 -133.3(11) . . . . ?
F12 C39 C38 C37 111.8(9) . . . . ?
O2 N2 C9 C12 -44.6(9) . . . . ?
C8 N2 C9 C12 140.9(6) . . . . ?
O2 N2 C9 C11 76.6(8) . . . . ?
C8 N2 C9 C11 -97.9(7) . . . . ?
O2 N2 C9 C10 -165.7(6) . . . . ?
C8 N2 C9 C10 19.7(7) . . . . ?
O1 N1 C10 C14 -49.7(8) . . . . ?
C8 N1 C10 C14 140.7(6) . . . . ?
O1 N1 C10 C13 70.2(7) . . . . ?
C8 N1 C10 C13 -99.5(6) . . . . ?
O1 N1 C10 C9 -172.4(5) . . . . ?
C8 N1 C10 C9 18.0(7) . . . . ?
N2 C9 C10 N1 -20.7(6) . . . . ?
C12 C9 C10 N1 -139.5(6) . . . . ?
C11 C9 C10 N1 92.8(6) . . . . ?
N2 C9 C10 C14 -138.9(6) . . . . ?
C12 C9 C10 C14 102.2(8) . . . . ?
C11 C9 C10 C14 -25.5(8) . . . . ?
N2 C9 C10 C13 91.7(6) . . . . ?
C12 C9 C10 C13 -27.2(8) . . . . ?
C11 C9 C10 C13 -154.9(6) . . . . ?
O4 C33 C34 F5 -75.9(7) . . . . ?
C32 C33 C34 F5 101.7(8) . . . . ?
O4 C33 C34 F6 43.5(8) . . . . ?
C32 C33 C34 F6 -138.9(6) . . . . ?
O4 C33 C34 F4 163.9(6) . . . . ?
C32 C33 C34 F4 -18.5(9) . . . . ?
Tb1 O7 C26 C27 4.3(11) . . . . ?
Tb1 O7 C26 C25 -177.5(4) . . . . ?
C28 C27 C26 O7 0.6(11) . . . . ?
C28 C27 C26 C25 -177.5(6) . . . . ?
O10 C18 C19 F23 173.3(6) . . . . ?
C17 C18 C19 F23 -9.1(9) . . . . ?
O10 C18 C19 F24 48.8(8) . . . . ?
C17 C18 C19 F24 -133.5(7) . . . . ?
O10 C18 C19 F22 -67.8(7) . . . . ?
C17 C18 C19 F22 109.9(7) . . . . ?
O11 C23 C24 F15 -2.6(11) . . . . ?
C22 C23 C24 F15 177.5(8) . . . . ?
O11 C23 C24 F14 121.1(7) . . . . ?
C22 C23 C24 F14 -58.8(10) . . . . ?
O11 C23 C24 F13 -122.0(7) . . . . ?
C22 C23 C24 F13 58.1(9) . . . . ?
O11 C23 C22 C21 -0.2(14) . . . . ?
C24 C23 C22 C21 179.7(8) . . . . ?
O12 C21 C22 C23 -1.2(14) . . . . ?
C20 C21 C22 C23 -179.1(8) . . . . ?
O5 C36 C35 F8 148.4(6) . . . . ?
C37 C36 C35 F8 -33.7(9) . . . . ?
O5 C36 C35 F9 -91.0(7) . . . . ?
C37 C36 C35 F9 87.0(8) . . . . ?
O5 C36 C35 F7 27.4(9) . . . . ?
C37 C36 C35 F7 -154.6(7) . . . . ?
O3 C31 C32 C33 -1.2(11) . . . . ?
C30 C31 C32 C33 175.6(6) . . . . ?
O4 C33 C32 C31 0.1(11) . . . . ?
C34 C33 C32 C31 -177.1(6) . . . . ?
O12 C21 C20 F18 -164.5(9) . . . . ?
C22 C21 C20 F18 13.7(13) . . . . ?
O12 C21 C20 F16 -28.5(12) . . . . ?
C22 C21 C20 F16 149.7(11) . . . . ?
O12 C21 C20 F17 80.7(10) . . . . ?
C22 C21 C20 F17 -101.1(10) . . . . ?
O7 C26 C25 F25 -67.4(8) . . . . ?
C27 C26 C25 F25 111.0(8) . . . . ?
O7 C26 C25 F26 50.7(9) . . . . ?
C27 C26 C25 F26 -131.0(7) . . . . ?
O7 C26 C25 F27 170.5(6) . . . . ?
C27 C26 C25 F27 -11.1(10) . . . . ?
O8 C28 C29 F30 -74.1(9) . . . . ?
C27 C28 C29 F30 105.3(9) . . . . ?
O8 C28 C29 F29 46.7(10) . . . . ?
C27 C28 C29 F29 -133.9(8) . . . . ?
O8 C28 C29 F28 167.3(8) . . . . ?
C27 C28 C29 F28 -13.4(11) . . . . ?
O6 C38 C37 C36 2.5(13) . . . . ?
C39 C38 C37 C36 -177.1(8) . . . . ?
O5 C36 C37 C38 -2.0(12) . . . . ?
C35 C36 C37 C38 -179.7(7) . . . . ?
